data_4316694
loop_
_publ_author_name
'Octavia A. Blackburn'
'Benjamin J. Coe'
'John Fielden'
'Madeleine Helliwell'
'Joseph J. W. McDouall'
'Michael G. Hutchings'

_publ_section_title
;
 Nickel(II) and Palladium(II) Complexes of Azobenzene-Containing Ligands
 as Dichroic Dyes
;
_journal_name_full 'Inorganic Chemistry'
_journal_page_first 9136
_journal_page_last 9150
_journal_paper_doi 10.1021/ic1000842
_journal_volume 49
_journal_year 2010
_chemical_formula_sum 'C68 H88 N6 O4 Pd'
_chemical_formula_weight 1159.84
_space_group_IT_number 2
_symmetry_cell_setting triclinic
_symmetry_space_group_name_Hall '-P 1'
_symmetry_space_group_name_H-M 'P -1'
_atom_sites_solution_hydrogens geom
_atom_sites_solution_primary direct
_atom_sites_solution_secondary difmap
_audit_creation_method SHELXL-97
_cell_angle_alpha 93.604(3)
_cell_angle_beta 106.048(4)
_cell_angle_gamma 108.118(4)
_cell_formula_units_Z 1
_cell_length_a 10.0155(16)
_cell_length_b 10.6712(16)
_cell_length_c 15.734(3)
_cell_measurement_reflns_used 890
_cell_measurement_temperature 100(2)
_cell_measurement_theta_max 19.92
_cell_measurement_theta_min 2.46
_cell_volume 1515.4(4)
_computing_cell_refinement 'Bruker SMART'
_computing_data_collection 'Bruker SMART'
_computing_data_reduction 'Bruker SAINT'
_computing_molecular_graphics 'Bruker SHELXTL'
_computing_publication_material 'Bruker SHELXTL'
_computing_structure_refinement 'SHELXL-97 (Sheldrick, 1997)'
_computing_structure_solution 'SHELXS-97 (Sheldrick, 1990)'
_diffrn_ambient_temperature 100(2)
_diffrn_measured_fraction_theta_full 0.982
_diffrn_measured_fraction_theta_max 0.982
_diffrn_measurement_device_type 'CCD area detector'
_diffrn_measurement_method 'phi and omega scans'
_diffrn_radiation_monochromator graphite
_diffrn_radiation_source 'fine-focus sealed tube'
_diffrn_radiation_type MoK\a
_diffrn_radiation_wavelength 0.71073
_diffrn_reflns_av_R_equivalents 0.0827
_diffrn_reflns_av_sigmaI/netI 0.1605
_diffrn_reflns_limit_h_max 8
_diffrn_reflns_limit_h_min -11
_diffrn_reflns_limit_k_max 12
_diffrn_reflns_limit_k_min -12
_diffrn_reflns_limit_l_max 18
_diffrn_reflns_limit_l_min -15
_diffrn_reflns_number 7646
_diffrn_reflns_theta_full 25.03
_diffrn_reflns_theta_max 25.03
_diffrn_reflns_theta_min 2.04
_exptl_absorpt_coefficient_mu 0.359
_exptl_absorpt_correction_type none
_exptl_crystal_colour orange
_exptl_crystal_density_diffrn 1.271
_exptl_crystal_density_method 'not measured'
_exptl_crystal_description needle
_exptl_crystal_F_000 616
_exptl_crystal_size_max 0.40
_exptl_crystal_size_mid 0.08
_exptl_crystal_size_min 0.05
_refine_diff_density_max 0.834
_refine_diff_density_min -0.488
_refine_diff_density_rms 0.082
_refine_ls_extinction_method none
_refine_ls_goodness_of_fit_ref 0.907
_refine_ls_hydrogen_treatment constr
_refine_ls_matrix_type full
_refine_ls_number_parameters 360
_refine_ls_number_reflns 5264
_refine_ls_number_restraints 6
_refine_ls_restrained_S_all 0.914
_refine_ls_R_factor_all 0.0994
_refine_ls_R_factor_gt 0.0661
_refine_ls_shift/su_max 0.005
_refine_ls_shift/su_mean 0.000
_refine_ls_structure_factor_coef Fsqd
_refine_ls_weighting_details 'calc w=1/[\s^2^(Fo^2^)+(0.0236P)^2^+0.0000P] where P=(Fo^2^+2Fc^2^)/3'
_refine_ls_weighting_scheme calc
_refine_ls_wR_factor_gt 0.1155
_refine_ls_wR_factor_ref 0.1276
_reflns_number_gt 3588
_reflns_number_total 5264
_reflns_threshold_expression >2sigma(I)
_cod_data_source_file ic1000842_si_002_6.cif
_cod_data_source_block 15
_cod_depositor_comments
;
The following automatic conversions were performed:

'_symmetry_cell_setting' value 'Triclinic' changed to 'triclinic'
according to the built-in table from CIF Core dictionary named
'cif_core.dic' version 2.4.1 from 2010-06-29.

Automatic conversion script
Id: cif_fix_values 1646 2011-03-28 12:23:43Z adriana 
;
_cod_database_code 4316694

loop_
_symmetry_equiv_pos_as_xyz
'x, y, z'
'-x, -y, -z'

loop_
_atom_site_label
_atom_site_type_symbol
_atom_site_fract_x
_atom_site_fract_y
_atom_site_fract_z
_atom_site_U_iso_or_equiv
_atom_site_adp_type
_atom_site_occupancy
_atom_site_symmetry_multiplicity
_atom_site_calc_flag
_atom_site_refinement_flags
_atom_site_disorder_assembly
_atom_site_disorder_group
Pd1 Pd 0.0000 0.5000 1.0000 0.0295(2) Uani 1 2 d S . .
O1 O 0.0733(4) 0.3820(3) 1.0783(2) 0.0360(9) Uani 1 1 d . . .
O2 O 1.3992(4) -0.2080(3) 1.2416(2) 0.0422(9) Uani 1 1 d . . .
N1 N 0.1404(4) 0.5007(4) 0.9287(3) 0.0347(11) Uani 1 1 d . . .
N2 N 0.5255(5) 0.1810(4) 1.0877(3) 0.0366(11) Uani 1 1 d . . .
N3 N 0.5531(5) 0.1152(4) 1.1496(3) 0.0382(11) Uani 1 1 d . . .
C1 C 0.2368(6) 0.4416(5) 0.9481(3) 0.0361(13) Uani 1 1 d . . .
H1 H 0.2958 0.4491 0.9109 0.043 Uiso 1 1 calc R . .
C2 C 0.2662(5) 0.3660(5) 1.0190(3) 0.0322(13) Uani 1 1 d . . .
C3 C 0.1802(5) 0.3362(5) 1.0782(3) 0.0298(12) Uani 1 1 d . . .
C4 C 0.2123(6) 0.2518(5) 1.1394(3) 0.0348(13) Uani 1 1 d . . .
H4 H 0.1564 0.2305 1.1781 0.042 Uiso 1 1 calc R . .
C5 C 0.3213(5) 0.1998(5) 1.1447(3) 0.0338(13) Uani 1 1 d . . .
H5 H 0.3389 0.1444 1.1866 0.041 Uiso 1 1 calc R . .
C6 C 0.4085(5) 0.2297(5) 1.0863(3) 0.0312(12) Uani 1 1 d . . .
C7 C 0.3786(5) 0.3108(5) 1.0249(3) 0.0343(13) Uani 1 1 d . . .
H7 H 0.4344 0.3301 0.9859 0.041 Uiso 1 1 calc R . .
C8 C 0.6720(6) 0.0674(5) 1.1533(3) 0.0329(13) Uani 1 1 d . . .
C9 C 0.7232(6) 0.0199(5) 1.2301(3) 0.0417(15) Uani 1 1 d . . .
H9 H 0.6777 0.0177 1.2743 0.050 Uiso 1 1 calc R . .
C10 C 0.8414(6) -0.0246(5) 1.2426(4) 0.0432(15) Uani 1 1 d . . .
H10 H 0.8751 -0.0552 1.2957 0.052 Uiso 1 1 calc R . .
C11 C 0.9122(6) -0.0250(5) 1.1766(3) 0.0319(13) Uani 1 1 d . . .
C12 C 0.8546(6) 0.0196(5) 1.0982(3) 0.0368(13) Uani 1 1 d . . .
H12 H 0.8966 0.0179 1.0525 0.044 Uiso 1 1 calc R . .
C13 C 0.7375(6) 0.0663(5) 1.0853(3) 0.0389(14) Uani 1 1 d . . .
H13 H 0.7026 0.0965 1.0323 0.047 Uiso 1 1 calc R . .
C14 C 1.0403(6) -0.0708(5) 1.1914(3) 0.0307(13) Uani 1 1 d . . .
C15 C 1.1376(6) -0.0562(5) 1.2772(3) 0.0377(14) Uani 1 1 d . . .
H15 H 1.1214 -0.0162 1.3259 0.045 Uiso 1 1 calc R . .
C16 C 1.2576(6) -0.0994(5) 1.2919(3) 0.0416(14) Uani 1 1 d . . .
H16 H 1.3218 -0.0874 1.3496 0.050 Uiso 1 1 calc R . .
C17 C 1.2817(6) -0.1615(5) 1.2192(3) 0.0339(13) Uani 1 1 d . . .
C18 C 1.1888(6) -0.1750(5) 1.1339(3) 0.0358(13) Uani 1 1 d . . .
H18 H 1.2053 -0.2145 1.0852 0.043 Uiso 1 1 calc R . .
C19 C 1.0708(5) -0.1297(5) 1.1208(3) 0.0313(12) Uani 1 1 d . . .
H19 H 1.0094 -0.1388 1.0627 0.038 Uiso 1 1 calc R . .
C20 C 1.4104(6) -0.2929(5) 1.1717(4) 0.0458(15) Uani 1 1 d . . .
H20A H 1.4418 -0.2412 1.1277 0.055 Uiso 1 1 calc R . .
H20B H 1.3153 -0.3616 1.1417 0.055 Uiso 1 1 calc R . .
C21 C 1.5232(6) -0.3559(6) 1.2147(4) 0.0486(16) Uani 1 1 d . . .
H21A H 1.5365 -0.4103 1.1680 0.058 Uiso 1 1 calc R . .
H21B H 1.6172 -0.2856 1.2442 0.058 Uiso 1 1 calc R . .
C22 C 1.4807(6) -0.4421(5) 1.2824(4) 0.0443(15) Uani 1 1 d . . .
H22A H 1.3790 -0.5015 1.2568 0.053 Uiso 1 1 calc R . .
H22B H 1.4871 -0.3853 1.3350 0.053 Uiso 1 1 calc R . .
C23 C 1.5807(6) -0.5252(5) 1.3104(4) 0.0485(16) Uani 1 1 d . . .
H23A H 1.5753 -0.5803 1.2572 0.058 Uiso 1 1 calc R . .
H23B H 1.6820 -0.4651 1.3361 0.058 Uiso 1 1 calc R . .
C24 C 1.5424(6) -0.6140(5) 1.3768(4) 0.0513(16) Uani 1 1 d . . .
H24A H 1.4401 -0.6723 1.3520 0.062 Uiso 1 1 calc R . .
H24B H 1.5511 -0.5588 1.4308 0.062 Uiso 1 1 calc R . .
C25 C 1.6396(7) -0.6997(6) 1.4018(4) 0.0649(19) Uani 1 1 d . . .
H25A H 1.6289 -0.7563 1.3479 0.078 Uiso 1 1 calc R . .
H25B H 1.7420 -0.6414 1.4251 0.078 Uiso 1 1 calc R . .
C26 C 1.6048(8) -0.7866(6) 1.4699(5) 0.085(2) Uani 1 1 d . . .
H26A H 1.6224 -0.7314 1.5252 0.127 Uiso 1 1 calc R . .
H26B H 1.6669 -0.8405 1.4799 0.127 Uiso 1 1 calc R . .
H26C H 1.5030 -0.8435 1.4481 0.127 Uiso 1 1 calc R . .
C27 C 0.1261(6) 0.5585(5) 0.8445(4) 0.0463(16) Uani 1 1 d . . .
H27A H 0.2197 0.5828 0.8322 0.056 Uiso 1 1 calc R . .
H27B H 0.1020 0.6390 0.8519 0.056 Uiso 1 1 calc R . .
C28 C 0.0060(6) 0.4590(6) 0.7659(4) 0.0552(17) Uani 1 1 d D . .
H28A H 0.0252 0.3753 0.7645 0.066 Uiso 1 1 calc R . .
H28B H -0.0880 0.4421 0.7771 0.066 Uiso 1 1 calc R . .
C29 C -0.0095(8) 0.4997(7) 0.6737(4) 0.079(2) Uani 1 1 d D . .
H29A H 0.0875 0.5296 0.6658 0.095 Uiso 1 1 calc R . .
H29B H -0.0706 0.4214 0.6287 0.095 Uiso 1 1 calc R . .
C30 C -0.0714(8) 0.6012(7) 0.6580(5) 0.095(3) Uani 1 1 d D . .
H30A H -0.0113 0.6778 0.7045 0.114 Uiso 1 1 calc R . .
H30B H -0.1686 0.5698 0.6655 0.114 Uiso 1 1 calc R . .
C31 C -0.0881(7) 0.6497(6) 0.5679(4) 0.0646(19) Uani 1 1 d D . .
H31A H 0.0095 0.6855 0.5613 0.078 Uiso 1 1 calc R . .
H31B H -0.1449 0.5730 0.5210 0.078 Uiso 1 1 calc R . .
C32 C -0.1589(8) 0.7516(7) 0.5529(4) 0.072(2) Uani 1 1 d D . .
H32A H -0.2593 0.7113 0.5541 0.086 Uiso 1 1 calc R . .
H32B H -0.1084 0.8226 0.6042 0.086 Uiso 1 1 calc R . .
C33 C -0.1672(9) 0.8138(7) 0.4742(4) 0.082(2) Uani 1 1 d D . .
H33A H -0.2156 0.7433 0.4225 0.098 Uiso 1 1 calc R . .
H33B H -0.0668 0.8571 0.4736 0.098 Uiso 1 1 calc R . .
C34 C -0.2435(7) 0.9135(6) 0.4610(4) 0.069(2) Uani 1 1 d D . .
H34A H -0.3464 0.8707 0.4540 0.104 Uiso 1 1 calc R . .
H34B H -0.2334 0.9511 0.4082 0.104 Uiso 1 1 calc R . .
H34C H -0.1999 0.9833 0.5121 0.104 Uiso 1 1 calc R . .

loop_
_atom_site_aniso_label
_atom_site_aniso_U_11
_atom_site_aniso_U_22
_atom_site_aniso_U_33
_atom_site_aniso_U_23
_atom_site_aniso_U_13
_atom_site_aniso_U_12
Pd1 0.0282(4) 0.0341(4) 0.0392(4) 0.0193(3) 0.0197(3) 0.0174(3)
O1 0.034(2) 0.041(2) 0.048(2) 0.0210(19) 0.0219(18) 0.0226(18)
O2 0.038(2) 0.050(2) 0.049(2) 0.006(2) 0.0168(19) 0.028(2)
N1 0.025(3) 0.046(3) 0.045(3) 0.024(2) 0.020(2) 0.016(2)
N2 0.037(3) 0.041(3) 0.041(3) 0.015(2) 0.012(2) 0.024(2)
N3 0.035(3) 0.044(3) 0.046(3) 0.019(2) 0.015(2) 0.024(2)
C1 0.032(3) 0.040(3) 0.046(4) 0.014(3) 0.020(3) 0.018(3)
C2 0.030(3) 0.031(3) 0.042(3) 0.015(3) 0.013(3) 0.016(3)
C3 0.028(3) 0.032(3) 0.035(3) 0.011(3) 0.010(3) 0.016(3)
C4 0.033(3) 0.040(3) 0.039(3) 0.016(3) 0.015(3) 0.018(3)
C5 0.036(3) 0.037(3) 0.038(3) 0.019(3) 0.017(3) 0.019(3)
C6 0.030(3) 0.034(3) 0.035(3) 0.011(3) 0.012(3) 0.016(3)
C7 0.031(3) 0.041(3) 0.038(3) 0.016(3) 0.017(3) 0.016(3)
C8 0.031(3) 0.035(3) 0.042(3) 0.015(3) 0.015(3) 0.019(3)
C9 0.042(4) 0.066(4) 0.037(3) 0.025(3) 0.026(3) 0.032(3)
C10 0.043(4) 0.064(4) 0.044(4) 0.031(3) 0.022(3) 0.035(3)
C11 0.033(3) 0.031(3) 0.042(3) 0.014(3) 0.020(3) 0.016(3)
C12 0.038(3) 0.045(3) 0.037(3) 0.013(3) 0.017(3) 0.022(3)
C13 0.048(4) 0.043(3) 0.035(3) 0.020(3) 0.013(3) 0.025(3)
C14 0.035(3) 0.028(3) 0.039(3) 0.011(3) 0.017(3) 0.019(3)
C15 0.046(4) 0.046(3) 0.033(3) 0.006(3) 0.016(3) 0.030(3)
C16 0.045(4) 0.055(4) 0.030(3) 0.004(3) 0.009(3) 0.026(3)
C17 0.035(3) 0.036(3) 0.039(3) 0.010(3) 0.015(3) 0.020(3)
C18 0.043(4) 0.039(3) 0.035(3) 0.009(3) 0.021(3) 0.019(3)
C19 0.033(3) 0.035(3) 0.031(3) 0.009(3) 0.012(3) 0.017(3)
C20 0.050(4) 0.046(4) 0.058(4) 0.006(3) 0.028(3) 0.029(3)
C21 0.046(4) 0.053(4) 0.062(4) 0.010(3) 0.029(3) 0.027(3)
C22 0.039(4) 0.048(4) 0.054(4) 0.005(3) 0.021(3) 0.021(3)
C23 0.047(4) 0.045(4) 0.064(4) 0.011(3) 0.024(3) 0.023(3)
C24 0.051(4) 0.048(4) 0.063(4) 0.010(3) 0.022(3) 0.024(3)
C25 0.078(5) 0.059(4) 0.080(5) 0.020(4) 0.038(4) 0.041(4)
C26 0.106(7) 0.069(5) 0.104(6) 0.035(5) 0.049(5) 0.045(5)
C27 0.047(4) 0.057(4) 0.067(4) 0.039(4) 0.042(4) 0.035(3)
C28 0.045(4) 0.092(5) 0.041(4) 0.031(4) 0.019(3) 0.030(4)
C29 0.073(5) 0.100(6) 0.082(6) 0.036(5) 0.035(4) 0.040(5)
C30 0.102(6) 0.114(6) 0.137(7) 0.098(6) 0.088(6) 0.070(6)
C31 0.060(5) 0.070(5) 0.061(5) 0.027(4) 0.010(4) 0.023(4)
C32 0.090(6) 0.094(5) 0.067(5) 0.042(4) 0.040(4) 0.059(5)
C33 0.132(7) 0.090(5) 0.052(4) 0.038(4) 0.029(5) 0.072(5)
C34 0.088(6) 0.089(5) 0.054(4) 0.023(4) 0.028(4) 0.055(5)

loop_
_atom_type_symbol
_atom_type_description
_atom_type_scat_dispersion_real
_atom_type_scat_dispersion_imag
_atom_type_scat_source
C C 0.0033 0.0016 'International Tables Vol C Tables 4.2.6.8 and 6.1.1.4'
H H 0.0000 0.0000 'International Tables Vol C Tables 4.2.6.8 and 6.1.1.4'
N N 0.0061 0.0033 'International Tables Vol C Tables 4.2.6.8 and 6.1.1.4'
O O 0.0106 0.0060 'International Tables Vol C Tables 4.2.6.8 and 6.1.1.4'
Pd Pd -0.9988 1.0072 'International Tables Vol C Tables 4.2.6.8 and 6.1.1.4'

loop_
_geom_angle_atom_site_label_1
_geom_angle_atom_site_label_2
_geom_angle_atom_site_label_3
_geom_angle
_geom_angle_site_symmetry_1
_geom_angle_site_symmetry_3
_geom_angle_publ_flag
O1 Pd1 O1 180.00(16) . 2_567 ?
O1 Pd1 N1 87.84(14) . 2_567 ?
O1 Pd1 N1 92.16(14) 2_567 2_567 ?
O1 Pd1 N1 92.16(14) . . ?
O1 Pd1 N1 87.84(14) 2_567 . ?
N1 Pd1 N1 180.00(16) 2_567 . ?
C3 O1 Pd1 128.3(3) . . ?
C17 O2 C20 116.3(4) . . ?
C1 N1 C27 116.1(4) . . ?
C1 N1 Pd1 122.9(3) . . ?
C27 N1 Pd1 120.6(3) . . ?
N3 N2 C6 114.1(4) . . ?
N2 N3 C8 115.0(4) . . ?
N1 C1 C2 129.2(5) . . ?
N1 C1 H1 115.4 . . ?
C2 C1 H1 115.4 . . ?
C7 C2 C3 119.1(4) . . ?
C7 C2 C1 117.6(4) . . ?
C3 C2 C1 123.1(4) . . ?
O1 C3 C4 118.5(4) . . ?
O1 C3 C2 124.1(4) . . ?
C4 C3 C2 117.4(4) . . ?
C5 C4 C3 123.0(5) . . ?
C5 C4 H4 118.5 . . ?
C3 C4 H4 118.5 . . ?
C4 C5 C6 120.0(4) . . ?
C4 C5 H5 120.0 . . ?
C6 C5 H5 120.0 . . ?
C7 C6 N2 117.7(4) . . ?
C7 C6 C5 118.4(5) . . ?
N2 C6 C5 123.9(4) . . ?
C6 C7 C2 122.1(4) . . ?
C6 C7 H7 118.9 . . ?
C2 C7 H7 118.9 . . ?
C9 C8 C13 119.5(5) . . ?
C9 C8 N3 115.6(4) . . ?
C13 C8 N3 124.9(4) . . ?
C8 C9 C10 120.9(5) . . ?
C8 C9 H9 119.6 . . ?
C10 C9 H9 119.6 . . ?
C9 C10 C11 121.4(5) . . ?
C9 C10 H10 119.3 . . ?
C11 C10 H10 119.3 . . ?
C12 C11 C10 116.4(5) . . ?
C12 C11 C14 122.6(4) . . ?
C10 C11 C14 121.0(4) . . ?
C13 C12 C11 122.7(5) . . ?
C13 C12 H12 118.6 . . ?
C11 C12 H12 118.6 . . ?
C12 C13 C8 119.1(4) . . ?
C12 C13 H13 120.5 . . ?
C8 C13 H13 120.5 . . ?
C19 C14 C15 116.7(4) . . ?
C19 C14 C11 121.9(5) . . ?
C15 C14 C11 121.4(4) . . ?
C16 C15 C14 121.9(5) . . ?
C16 C15 H15 119.1 . . ?
C14 C15 H15 119.1 . . ?
C15 C16 C17 119.5(5) . . ?
C15 C16 H16 120.3 . . ?
C17 C16 H16 120.3 . . ?
C18 C17 O2 125.3(5) . . ?
C18 C17 C16 119.7(5) . . ?
O2 C17 C16 115.0(5) . . ?
C17 C18 C19 119.7(5) . . ?
C17 C18 H18 120.2 . . ?
C19 C18 H18 120.2 . . ?
C18 C19 C14 122.5(5) . . ?
C18 C19 H19 118.7 . . ?
C14 C19 H19 118.7 . . ?
O2 C20 C21 107.4(4) . . ?
O2 C20 H20A 110.2 . . ?
C21 C20 H20A 110.2 . . ?
O2 C20 H20B 110.2 . . ?
C21 C20 H20B 110.2 . . ?
H20A C20 H20B 108.5 . . ?
C22 C21 C20 113.8(4) . . ?
C22 C21 H21A 108.8 . . ?
C20 C21 H21A 108.8 . . ?
C22 C21 H21B 108.8 . . ?
C20 C21 H21B 108.8 . . ?
H21A C21 H21B 107.7 . . ?
C21 C22 C23 112.1(4) . . ?
C21 C22 H22A 109.2 . . ?
C23 C22 H22A 109.2 . . ?
C21 C22 H22B 109.2 . . ?
C23 C22 H22B 109.2 . . ?
H22A C22 H22B 107.9 . . ?
C24 C23 C22 114.4(4) . . ?
C24 C23 H23A 108.7 . . ?
C22 C23 H23A 108.7 . . ?
C24 C23 H23B 108.7 . . ?
C22 C23 H23B 108.7 . . ?
H23A C23 H23B 107.6 . . ?
C23 C24 C25 113.8(4) . . ?
C23 C24 H24A 108.8 . . ?
C25 C24 H24A 108.8 . . ?
C23 C24 H24B 108.8 . . ?
C25 C24 H24B 108.8 . . ?
H24A C24 H24B 107.7 . . ?
C26 C25 C24 114.4(5) . . ?
C26 C25 H25A 108.7 . . ?
C24 C25 H25A 108.7 . . ?
C26 C25 H25B 108.7 . . ?
C24 C25 H25B 108.7 . . ?
H25A C25 H25B 107.6 . . ?
C25 C26 H26A 109.5 . . ?
C25 C26 H26B 109.5 . . ?
H26A C26 H26B 109.5 . . ?
C25 C26 H26C 109.5 . . ?
H26A C26 H26C 109.5 . . ?
H26B C26 H26C 109.5 . . ?
N1 C27 C28 111.0(4) . . ?
N1 C27 H27A 109.4 . . ?
C28 C27 H27A 109.4 . . ?
N1 C27 H27B 109.4 . . ?
C28 C27 H27B 109.4 . . ?
H27A C27 H27B 108.0 . . ?
C29 C28 C27 116.5(5) . . ?
C29 C28 H28A 108.2 . . ?
C27 C28 H28A 108.2 . . ?
C29 C28 H28B 108.2 . . ?
C27 C28 H28B 108.2 . . ?
H28A C28 H28B 107.3 . . ?
C30 C29 C28 115.1(6) . . ?
C30 C29 H29A 108.5 . . ?
C28 C29 H29A 108.5 . . ?
C30 C29 H29B 108.5 . . ?
C28 C29 H29B 108.5 . . ?
H29A C29 H29B 107.5 . . ?
C29 C30 C31 118.4(6) . . ?
C29 C30 H30A 107.7 . . ?
C31 C30 H30A 107.7 . . ?
C29 C30 H30B 107.7 . . ?
C31 C30 H30B 107.7 . . ?
H30A C30 H30B 107.1 . . ?
C32 C31 C30 116.6(5) . . ?
C32 C31 H31A 108.1 . . ?
C30 C31 H31A 108.1 . . ?
C32 C31 H31B 108.1 . . ?
C30 C31 H31B 108.1 . . ?
H31A C31 H31B 107.3 . . ?
C33 C32 C31 121.3(5) . . ?
C33 C32 H32A 107.0 . . ?
C31 C32 H32A 107.0 . . ?
C33 C32 H32B 107.0 . . ?
C31 C32 H32B 107.0 . . ?
H32A C32 H32B 106.8 . . ?
C32 C33 C34 119.2(5) . . ?
C32 C33 H33A 107.5 . . ?
C34 C33 H33A 107.5 . . ?
C32 C33 H33B 107.5 . . ?
C34 C33 H33B 107.5 . . ?
H33A C33 H33B 107.0 . . ?
C33 C34 H34A 109.5 . . ?
C33 C34 H34B 109.5 . . ?
H34A C34 H34B 109.5 . . ?
C33 C34 H34C 109.5 . . ?
H34A C34 H34C 109.5 . . ?
H34B C34 H34C 109.5 . . ?

loop_
_geom_bond_atom_site_label_1
_geom_bond_atom_site_label_2
_geom_bond_distance
_geom_bond_site_symmetry_2
_geom_bond_publ_flag
Pd1 O1 1.978(3) . ?
Pd1 O1 1.978(3) 2_567 ?
Pd1 N1 2.025(4) 2_567 ?
Pd1 N1 2.025(4) . ?
O1 C3 1.309(5) . ?
O2 C17 1.382(5) . ?
O2 C20 1.432(6) . ?
N1 C1 1.290(5) . ?
N1 C27 1.486(6) . ?
N2 N3 1.256(5) . ?
N2 C6 1.418(6) . ?
N3 C8 1.423(6) . ?
C1 C2 1.436(6) . ?
C1 H1 0.9300 . ?
C2 C7 1.409(6) . ?
C2 C3 1.421(6) . ?
C3 C4 1.399(6) . ?
C4 C5 1.356(6) . ?
C4 H4 0.9300 . ?
C5 C6 1.420(6) . ?
C5 H5 0.9300 . ?
C6 C7 1.370(6) . ?
C7 H7 0.9300 . ?
C8 C9 1.369(6) . ?
C8 C13 1.403(6) . ?
C9 C10 1.378(6) . ?
C9 H9 0.9300 . ?
C10 C11 1.410(6) . ?
C10 H10 0.9300 . ?
C11 C12 1.390(6) . ?
C11 C14 1.476(6) . ?
C12 C13 1.382(6) . ?
C12 H12 0.9300 . ?
C13 H13 0.9300 . ?
C14 C19 1.394(6) . ?
C14 C15 1.396(7) . ?
C15 C16 1.384(6) . ?
C15 H15 0.9300 . ?
C16 C17 1.401(6) . ?
C16 H16 0.9300 . ?
C17 C18 1.375(7) . ?
C18 C19 1.380(6) . ?
C18 H18 0.9300 . ?
C19 H19 0.9300 . ?
C20 C21 1.514(6) . ?
C20 H20A 0.9700 . ?
C20 H20B 0.9700 . ?
C21 C22 1.514(6) . ?
C21 H21A 0.9700 . ?
C21 H21B 0.9700 . ?
C22 C23 1.530(6) . ?
C22 H22A 0.9700 . ?
C22 H22B 0.9700 . ?
C23 C24 1.503(6) . ?
C23 H23A 0.9700 . ?
C23 H23B 0.9700 . ?
C24 C25 1.525(7) . ?
C24 H24A 0.9700 . ?
C24 H24B 0.9700 . ?
C25 C26 1.503(7) . ?
C25 H25A 0.9700 . ?
C25 H25B 0.9700 . ?
C26 H26A 0.9600 . ?
C26 H26B 0.9600 . ?
C26 H26C 0.9600 . ?
C27 C28 1.524(8) . ?
C27 H27A 0.9700 . ?
C27 H27B 0.9700 . ?
C28 C29 1.521(7) . ?
C28 H28A 0.9700 . ?
C28 H28B 0.9700 . ?
C29 C30 1.408(7) . ?
C29 H29A 0.9700 . ?
C29 H29B 0.9700 . ?
C30 C31 1.523(7) . ?
C30 H30A 0.9700 . ?
C30 H30B 0.9700 . ?
C31 C32 1.470(7) . ?
C31 H31A 0.9700 . ?
C31 H31B 0.9700 . ?
C32 C33 1.435(6) . ?
C32 H32A 0.9700 . ?
C32 H32B 0.9700 . ?
C33 C34 1.485(7) . ?
C33 H33A 0.9700 . ?
C33 H33B 0.9700 . ?
C34 H34A 0.9600 . ?
C34 H34B 0.9600 . ?
C34 H34C 0.9600 . ?

loop_
_geom_torsion_atom_site_label_1
_geom_torsion_atom_site_label_2
_geom_torsion_atom_site_label_3
_geom_torsion_atom_site_label_4
_geom_torsion
_geom_torsion_site_symmetry_1
_geom_torsion_site_symmetry_2
_geom_torsion_site_symmetry_3
_geom_torsion_site_symmetry_4
_geom_torsion_publ_flag
O1 Pd1 O1 C3 118(100) 2_567 . . . ?
N1 Pd1 O1 C3 -176.8(4) 2_567 . . . ?
N1 Pd1 O1 C3 3.2(4) . . . . ?
O1 Pd1 N1 C1 -3.4(4) . . . . ?
O1 Pd1 N1 C1 176.6(4) 2_567 . . . ?
N1 Pd1 N1 C1 153(11) 2_567 . . . ?
O1 Pd1 N1 C27 170.1(4) . . . . ?
O1 Pd1 N1 C27 -9.9(4) 2_567 . . . ?
N1 Pd1 N1 C27 -33(11) 2_567 . . . ?
C6 N2 N3 C8 -178.9(4) . . . . ?
C27 N1 C1 C2 -173.4(5) . . . . ?
Pd1 N1 C1 C2 0.4(8) . . . . ?
N1 C1 C2 C7 179.6(5) . . . . ?
N1 C1 C2 C3 4.7(9) . . . . ?
Pd1 O1 C3 C4 -179.1(3) . . . . ?
Pd1 O1 C3 C2 0.4(7) . . . . ?
C7 C2 C3 O1 -179.9(5) . . . . ?
C1 C2 C3 O1 -5.0(8) . . . . ?
C7 C2 C3 C4 -0.4(7) . . . . ?
C1 C2 C3 C4 174.5(5) . . . . ?
O1 C3 C4 C5 -179.7(5) . . . . ?
C2 C3 C4 C5 0.7(8) . . . . ?
C3 C4 C5 C6 -0.3(8) . . . . ?
N3 N2 C6 C7 175.3(5) . . . . ?
N3 N2 C6 C5 -4.5(7) . . . . ?
C4 C5 C6 C7 -0.5(8) . . . . ?
C4 C5 C6 N2 179.3(5) . . . . ?
N2 C6 C7 C2 -179.0(5) . . . . ?
C5 C6 C7 C2 0.8(8) . . . . ?
C3 C2 C7 C6 -0.3(8) . . . . ?
C1 C2 C7 C6 -175.5(5) . . . . ?
N2 N3 C8 C9 167.1(5) . . . . ?
N2 N3 C8 C13 -12.9(8) . . . . ?
C13 C8 C9 C10 2.2(8) . . . . ?
N3 C8 C9 C10 -177.8(5) . . . . ?
C8 C9 C10 C11 -1.0(9) . . . . ?
C9 C10 C11 C12 -1.2(8) . . . . ?
C9 C10 C11 C14 178.9(5) . . . . ?
C10 C11 C12 C13 2.1(8) . . . . ?
C14 C11 C12 C13 -178.0(5) . . . . ?
C11 C12 C13 C8 -0.9(8) . . . . ?
C9 C8 C13 C12 -1.3(8) . . . . ?
N3 C8 C13 C12 178.7(5) . . . . ?
C12 C11 C14 C19 -29.8(8) . . . . ?
C10 C11 C14 C19 150.1(5) . . . . ?
C12 C11 C14 C15 149.8(5) . . . . ?
C10 C11 C14 C15 -30.3(8) . . . . ?
C19 C14 C15 C16 -0.8(8) . . . . ?
C11 C14 C15 C16 179.6(5) . . . . ?
C14 C15 C16 C17 -1.0(8) . . . . ?
C20 O2 C17 C18 -9.4(7) . . . . ?
C20 O2 C17 C16 168.9(4) . . . . ?
C15 C16 C17 C18 2.0(8) . . . . ?
C15 C16 C17 O2 -176.4(4) . . . . ?
O2 C17 C18 C19 176.9(4) . . . . ?
C16 C17 C18 C19 -1.3(8) . . . . ?
C17 C18 C19 C14 -0.5(8) . . . . ?
C15 C14 C19 C18 1.5(7) . . . . ?
C11 C14 C19 C18 -178.9(4) . . . . ?
C17 O2 C20 C21 -167.7(4) . . . . ?
O2 C20 C21 C22 61.6(6) . . . . ?
C20 C21 C22 C23 168.7(5) . . . . ?
C21 C22 C23 C24 -179.3(5) . . . . ?
C22 C23 C24 C25 178.1(5) . . . . ?
C23 C24 C25 C26 178.6(5) . . . . ?
C1 N1 C27 C28 92.6(5) . . . . ?
Pd1 N1 C27 C28 -81.4(5) . . . . ?
N1 C27 C28 C29 -173.8(4) . . . . ?
C27 C28 C29 C30 -72.3(8) . . . . ?
C28 C29 C30 C31 178.8(6) . . . . ?
C29 C30 C31 C32 177.5(7) . . . . ?
C30 C31 C32 C33 173.8(7) . . . . ?
C31 C32 C33 C34 178.4(7) . . . . ?
